data_4071822
loop_
_publ_author_name
'Yu, Jie'
'Yang, Xiao-Juan'
'Liu, Yanyan'
'Pu, Zhifeng'
'Li, Qian-Shu'
'Xie, Yaoming'
'Schaefer, Henry F.'
'Wu, Biao'

_publ_section_title
;
 Dinuclear versus Mononuclear Zinc Compounds from Reduction of LZnCl2(L =
 \a-Diimine Ligands): Effects of the Ligand Substituent, Reducing Agent,
 and Solvent
;
_journal_issue 22
_journal_name_full Organometallics
_journal_page_first 5800
_journal_paper_doi 10.1021/om800405m
_journal_volume 27
_journal_year 2008
_chemical_formula_sum 'C72 H106 K2 N4 O4 Zn2'
_chemical_formula_weight 1300.55
_chemical_name_systematic
; 
 ? 
;
_space_group_IT_number 14
_symmetry_cell_setting monoclinic
_symmetry_space_group_name_Hall '-P 2yn'
_symmetry_space_group_name_H-M 'P 1 21/n 1'
_atom_sites_solution_hydrogens geom
_atom_sites_solution_primary direct
_atom_sites_solution_secondary difmap
_audit_creation_method SHELXL-97
_cell_angle_alpha 90.00
_cell_angle_beta 91.367(2)
_cell_angle_gamma 90.00
_cell_formula_units_Z 2
_cell_length_a 13.4672(16)
_cell_length_b 20.206(2)
_cell_length_c 14.0769(17)
_cell_measurement_temperature 293(2)
_cell_volume 3829.5(8)
_computing_cell_refinement 'Bruker Smart'
_computing_data_collection 'Bruker Smart APEX II'
_computing_data_reduction 'Bruker Saint'
_computing_structure_refinement 'SHELXL-97 (Sheldrick, 1997)'
_computing_structure_solution 'SHELXS-97 (Sheldrick, 1990)'
_diffrn_ambient_temperature 293(2)
_diffrn_measured_fraction_theta_full 0.941
_diffrn_measured_fraction_theta_max 0.941
_diffrn_measurement_device_type 'Bruker APEX II area detector'
_diffrn_measurement_method \w
_diffrn_radiation_monochromator graphite
_diffrn_radiation_source 'fine-focus sealed tube'
_diffrn_radiation_type MoK\a
_diffrn_radiation_wavelength 0.71073
_diffrn_reflns_av_R_equivalents 0.0556
_diffrn_reflns_av_sigmaI/netI 0.0743
_diffrn_reflns_limit_h_max 17
_diffrn_reflns_limit_h_min -15
_diffrn_reflns_limit_k_max 26
_diffrn_reflns_limit_k_min -26
_diffrn_reflns_limit_l_max 18
_diffrn_reflns_limit_l_min -15
_diffrn_reflns_number 22840
_diffrn_reflns_theta_full 28.28
_diffrn_reflns_theta_max 28.28
_diffrn_reflns_theta_min 1.76
_exptl_absorpt_coefficient_mu 0.779
_exptl_absorpt_correction_T_max 1.0000
_exptl_absorpt_correction_T_min 0.8785
_exptl_absorpt_correction_type multi-scan
_exptl_absorpt_process_details SADABS
_exptl_crystal_colour red
_exptl_crystal_density_diffrn 1.128
_exptl_crystal_density_method 'not measured'
_exptl_crystal_description block
_exptl_crystal_F_000 1392
_exptl_crystal_size_max 0.32
_exptl_crystal_size_mid 0.30
_exptl_crystal_size_min 0.30
_refine_diff_density_max 0.512
_refine_diff_density_min -0.304
_refine_diff_density_rms 0.057
_refine_ls_extinction_method none
_refine_ls_goodness_of_fit_ref 0.989
_refine_ls_hydrogen_treatment constr
_refine_ls_matrix_type full
_refine_ls_number_parameters 379
_refine_ls_number_reflns 8943
_refine_ls_number_restraints 4
_refine_ls_restrained_S_all 0.989
_refine_ls_R_factor_all 0.1326
_refine_ls_R_factor_gt 0.0569
_refine_ls_shift/su_max 0.000
_refine_ls_shift/su_mean 0.000
_refine_ls_structure_factor_coef Fsqd
_refine_ls_weighting_details 'calc w=1/[\s^2^(Fo^2^)+(0.1012P)^2^+0.0000P] where P=(Fo^2^+2Fc^2^)/3'
_refine_ls_weighting_scheme calc
_refine_ls_wR_factor_gt 0.1550
_refine_ls_wR_factor_ref 0.1951
_reflns_number_gt 4395
_reflns_number_total 8943
_reflns_threshold_expression >2sigma(I)
_cod_data_source_file om800405m_si_002.cif
_cod_data_source_block iPrZnK
_cod_depositor_comments
;
The following automatic conversions were performed:
'_atom_site_symetry_multiplicity' tag replaced with
'_atom_site_symmetry_multiplicity'.

Automatic conversion script
Id: cif_correct_tags 1440 2010-10-19 06:21:57Z saulius 

The following automatic conversions were performed:

'_symmetry_cell_setting' value 'Monoclinic' changed to 'monoclinic'
according to /home/saulius/struct/CIF-dictionaries/cif_core.dic
dictionary named 'cif_core.dic' version 2.4.1 from
2010-06-29.

'_exptl_absorpt_correction_type' value 'Multi-scan'
changed to 'multi-scan' according to
/home/saulius/struct/CIF-dictionaries/cif_core.dic dictionary named
'cif_core.dic' version 2.4.1 from 2010-06-29.

Automatic conversion script
Id: cif_fix_values 1715 2011-07-08 13:25:40Z adriana 
;
_cod_original_cell_volume 3829.4(8)
_cod_original_sg_symbol_H-M P2(1)/n
_cod_database_code 4071822

loop_
_symmetry_equiv_pos_as_xyz
'x, y, z'
'-x+1/2, y+1/2, -z+1/2'
'-x, -y, -z'
'x-1/2, -y-1/2, z-1/2'

loop_
_atom_site_label
_atom_site_type_symbol
_atom_site_fract_x
_atom_site_fract_y
_atom_site_fract_z
_atom_site_U_iso_or_equiv
_atom_site_adp_type
_atom_site_occupancy
_atom_site_symmetry_multiplicity
_atom_site_calc_flag
_atom_site_refinement_flags
Zn1 Zn 0.44733(3) 0.95292(2) 0.00984(3) 0.05468(18) Uani 1 1 d .
K1 K 0.52539(8) 0.79602(6) 0.00885(8) 0.0900(3) Uani 1 1 d .
N1 N 0.4056(2) 0.89150(16) 0.1144(2) 0.0608(8) Uani 1 1 d .
N2 N 0.3750(2) 0.88711(16) -0.0729(2) 0.0593(7) Uani 1 1 d .
C1 C 0.2937(3) 0.7943(2) 0.1463(3) 0.0877(14) Uani 1 1 d .
H1A H 0.2495 0.7652 0.1117 0.132 Uiso 1 1 calc R
H1B H 0.2576 0.8172 0.1941 0.132 Uiso 1 1 calc R
H1C H 0.3460 0.7688 0.1759 0.132 Uiso 1 1 calc R
C2 C 0.3379(3) 0.8441(2) 0.0785(3) 0.0662(10) Uani 1 1 d .
C3 C 0.3219(3) 0.84173(19) -0.0175(3) 0.0627(10) Uani 1 1 d .
C4 C 0.2591(4) 0.7889(2) -0.0666(3) 0.0922(14) Uani 1 1 d .
H4A H 0.2308 0.7606 -0.0197 0.138 Uiso 1 1 calc R
H4B H 0.3000 0.7632 -0.1076 0.138 Uiso 1 1 calc R
H4C H 0.2069 0.8096 -0.1034 0.138 Uiso 1 1 calc R
C5 C 0.3994(3) 0.9103(2) 0.2109(3) 0.0687(11) Uani 1 1 d .
C6 C 0.3127(4) 0.9375(2) 0.2476(3) 0.0865(13) Uani 1 1 d .
C7 C 0.3114(5) 0.9540(3) 0.3436(4) 0.1092(18) Uani 1 1 d .
H7A H 0.2529 0.9698 0.3690 0.131 Uiso 1 1 calc R
C8 C 0.3937(6) 0.9475(3) 0.4015(4) 0.116(2) Uani 1 1 d .
H8A H 0.3915 0.9606 0.4647 0.139 Uiso 1 1 calc R
C9 C 0.4781(5) 0.9222(3) 0.3668(3) 0.1044(17) Uani 1 1 d .
H9A H 0.5338 0.9182 0.4068 0.125 Uiso 1 1 calc R
C10 C 0.4837(3) 0.9018(2) 0.2720(3) 0.0771(12) Uani 1 1 d .
C11 C 0.2240(4) 0.9538(3) 0.1843(4) 0.114(2) Uani 1 1 d .
H11A H 0.2335 0.9318 0.1231 0.137 Uiso 1 1 calc R
C12 C 0.1245(5) 0.9298(4) 0.2227(7) 0.172(3) Uani 1 1 d .
H12A H 0.0717 0.9417 0.1789 0.259 Uiso 1 1 calc R
H12B H 0.1134 0.9502 0.2832 0.259 Uiso 1 1 calc R
H12C H 0.1262 0.8826 0.2301 0.259 Uiso 1 1 calc R
C13 C 0.2198(5) 1.0282(4) 0.1656(5) 0.131(2) Uani 1 1 d .
H13A H 0.2807 1.0423 0.1379 0.197 Uiso 1 1 calc R
H13B H 0.2107 1.0512 0.2244 0.197 Uiso 1 1 calc R
H13C H 0.1652 1.0379 0.1227 0.197 Uiso 1 1 calc R
C14 C 0.5773(3) 0.8699(3) 0.2378(3) 0.0854(14) Uani 1 1 d .
H14A H 0.5824 0.8813 0.1704 0.102 Uiso 1 1 calc R
C15 C 0.6740(5) 0.8924(4) 0.2867(5) 0.156(3) Uani 1 1 d .
H15A H 0.7289 0.8694 0.2596 0.235 Uiso 1 1 calc R
H15B H 0.6717 0.8828 0.3534 0.235 Uiso 1 1 calc R
H15C H 0.6821 0.9392 0.2778 0.235 Uiso 1 1 calc R
C16 C 0.5719(4) 0.7939(3) 0.2434(5) 0.124(2) Uani 1 1 d .
H16A H 0.5116 0.7789 0.2128 0.186 Uiso 1 1 calc R
H16B H 0.5729 0.7804 0.3088 0.186 Uiso 1 1 calc R
H16C H 0.6278 0.7751 0.2122 0.186 Uiso 1 1 calc R
C17 C 0.3386(3) 0.9004(2) -0.1658(3) 0.0629(10) Uani 1 1 d .
C18 C 0.3993(3) 0.8877(2) -0.2446(3) 0.0720(11) Uani 1 1 d .
C19 C 0.3624(4) 0.9012(3) -0.3351(3) 0.0946(15) Uani 1 1 d .
H19A H 0.4029 0.8935 -0.3866 0.113 Uiso 1 1 calc R
C20 C 0.2701(4) 0.9249(3) -0.3518(4) 0.1069(17) Uani 1 1 d .
H20A H 0.2469 0.9321 -0.4137 0.128 Uiso 1 1 calc R
C21 C 0.2112(4) 0.9384(3) -0.2766(4) 0.1039(17) Uani 1 1 d .
H21A H 0.1477 0.9551 -0.2881 0.125 Uiso 1 1 calc R
C22 C 0.2439(3) 0.9276(2) -0.1828(3) 0.0810(12) Uani 1 1 d .
C23 C 0.5012(3) 0.8571(3) -0.2310(3) 0.0843(13) Uani 1 1 d .
H23A H 0.5280 0.8717 -0.1691 0.101 Uiso 1 1 calc R
C24 C 0.5763(4) 0.8748(4) -0.3049(4) 0.133(2) Uani 1 1 d .
H24A H 0.5828 0.9221 -0.3084 0.200 Uiso 1 1 calc R
H24B H 0.5544 0.8580 -0.3657 0.200 Uiso 1 1 calc R
H24C H 0.6394 0.8557 -0.2877 0.200 Uiso 1 1 calc R
C25 C 0.4930(5) 0.7821(3) -0.2283(5) 0.127(2) Uani 1 1 d .
H25A H 0.4474 0.7693 -0.1802 0.191 Uiso 1 1 calc R
H25B H 0.5572 0.7633 -0.2140 0.191 Uiso 1 1 calc R
H25C H 0.4693 0.7662 -0.2890 0.191 Uiso 1 1 calc R
C26 C 0.1793(4) 0.9494(3) -0.1019(4) 0.1027(17) Uani 1 1 d .
H26A H 0.2104 0.9337 -0.0425 0.123 Uiso 1 1 calc R
C27 C 0.0739(4) 0.9202(4) -0.1089(6) 0.167(3) Uani 1 1 d .
H27A H 0.0778 0.8727 -0.1096 0.250 Uiso 1 1 calc R
H27B H 0.0413 0.9353 -0.1663 0.250 Uiso 1 1 calc R
H27C H 0.0367 0.9342 -0.0552 0.250 Uiso 1 1 calc R
C28 C 0.1744(5) 1.0241(4) -0.0973(4) 0.129(2) Uani 1 1 d .
H28A H 0.2405 1.0418 -0.0910 0.193 Uiso 1 1 calc R
H28B H 0.1366 1.0372 -0.0434 0.193 Uiso 1 1 calc R
H28C H 0.1431 1.0408 -0.1543 0.193 Uiso 1 1 calc R
C29 C 0.7931(8) 0.7814(7) 0.0475(9) 0.296(8) Uani 1 1 d .
H29A H 0.7877 0.7496 0.0986 0.356 Uiso 1 1 calc R
H29B H 0.7926 0.8255 0.0745 0.356 Uiso 1 1 calc R
C30 C 0.8855(6) 0.7705(7) -0.0037(8) 0.237(6) Uani 1 1 d .
H30A H 0.9496 0.7693 0.0222 0.284 Uiso 1 1 calc R
C31 C 0.8610(7) 0.7632(8) -0.0880(8) 0.267(7) Uani 1 1 d .
H31A H 0.9010 0.7654 -0.1409 0.320 Uiso 1 1 calc R
C32 C 0.7594(7) 0.7510(9) -0.0853(9) 0.402(14) Uani 1 1 d .
H32A H 0.7287 0.7688 -0.1429 0.483 Uiso 1 1 calc R
H32B H 0.7493 0.7035 -0.0863 0.483 Uiso 1 1 calc R
O1 O 0.7151(3) 0.7740(3) -0.0165(4) 0.1470(17) Uani 1 1 d .
O2 O 0.4832(6) 0.6644(3) 0.0114(7) 0.214(3) Uani 1 1 d D
C33 C 0.4828(19) 0.6214(7) -0.0631(12) 0.404(17) Uani 1 1 d D
H33A H 0.4769 0.6436 -0.1241 0.485 Uiso 1 1 calc R
H33B H 0.5400 0.5922 -0.0619 0.485 Uiso 1 1 calc R
C34 C 0.4004(12) 0.5912(10) -0.0395(14) 0.374(15) Uani 1 1 d D
H34A H 0.3502 0.5744 -0.0792 0.448 Uiso 1 1 calc R
C35 C 0.4064(18) 0.5904(10) 0.0573(14) 0.48(2) Uani 1 1 d D
H35A H 0.3448 0.6069 0.0826 0.575 Uiso 1 1 calc R
H35B H 0.4154 0.5452 0.0792 0.575 Uiso 1 1 calc R
C36 C 0.4817(17) 0.6273(6) 0.0895(11) 0.353(14) Uani 1 1 d D
H36A H 0.5424 0.6022 0.1001 0.424 Uiso 1 1 calc R
H36B H 0.4658 0.6524 0.1460 0.424 Uiso 1 1 calc R

loop_
_atom_site_aniso_label
_atom_site_aniso_U_11
_atom_site_aniso_U_22
_atom_site_aniso_U_33
_atom_site_aniso_U_23
_atom_site_aniso_U_13
_atom_site_aniso_U_12
Zn1 0.0516(3) 0.0604(3) 0.0521(3) 0.0069(2) 0.00196(17) -0.0029(2)
K1 0.0794(6) 0.0897(8) 0.1010(8) 0.0032(6) 0.0026(5) 0.0226(5)
N1 0.0591(17) 0.072(2) 0.0509(17) 0.0126(15) 0.0027(13) -0.0035(16)
N2 0.0571(17) 0.063(2) 0.0573(18) 0.0046(15) -0.0023(13) -0.0050(15)
C1 0.082(3) 0.086(3) 0.096(3) 0.027(3) 0.007(2) -0.015(2)
C2 0.055(2) 0.069(3) 0.075(3) 0.017(2) 0.0043(18) -0.0036(19)
C3 0.051(2) 0.062(3) 0.074(3) 0.004(2) -0.0008(18) -0.0054(18)
C4 0.089(3) 0.089(4) 0.098(3) 0.003(3) -0.008(3) -0.027(3)
C5 0.075(3) 0.077(3) 0.054(2) 0.0142(19) 0.0063(19) -0.008(2)
C6 0.090(3) 0.098(4) 0.072(3) 0.007(2) 0.016(2) 0.009(3)
C7 0.123(5) 0.131(5) 0.075(3) 0.008(3) 0.032(3) 0.016(4)
C8 0.165(6) 0.128(5) 0.056(3) 0.012(3) 0.013(4) 0.002(4)
C9 0.125(5) 0.126(5) 0.062(3) 0.022(3) -0.007(3) -0.004(4)
C10 0.087(3) 0.088(3) 0.056(2) 0.019(2) -0.003(2) -0.011(2)
C11 0.102(4) 0.146(6) 0.095(4) -0.001(4) 0.010(3) 0.033(4)
C12 0.092(4) 0.187(8) 0.240(9) -0.006(7) 0.035(5) 0.015(5)
C13 0.131(5) 0.155(7) 0.107(4) 0.020(4) -0.005(4) 0.044(4)
C14 0.077(3) 0.108(4) 0.071(3) 0.024(3) -0.014(2) -0.005(3)
C15 0.117(5) 0.221(8) 0.130(5) -0.005(5) -0.020(4) -0.031(5)
C16 0.105(4) 0.119(5) 0.147(5) 0.030(4) 0.009(4) 0.016(4)
C17 0.060(2) 0.067(3) 0.061(2) 0.0007(19) -0.0090(18) -0.0017(18)
C18 0.080(3) 0.074(3) 0.062(2) -0.002(2) -0.005(2) -0.001(2)
C19 0.108(4) 0.115(4) 0.061(3) 0.001(3) -0.004(3) 0.007(3)
C20 0.113(4) 0.140(5) 0.066(3) 0.010(3) -0.022(3) 0.014(4)
C21 0.081(3) 0.138(5) 0.091(4) 0.016(3) -0.020(3) 0.008(3)
C22 0.065(3) 0.102(4) 0.076(3) 0.010(2) -0.007(2) -0.002(2)
C23 0.092(3) 0.093(4) 0.068(3) -0.008(2) 0.007(2) 0.014(3)
C24 0.114(4) 0.174(7) 0.114(4) 0.015(4) 0.031(3) 0.015(4)
C25 0.140(5) 0.100(5) 0.141(5) -0.006(4) -0.016(4) 0.014(4)
C26 0.074(3) 0.133(5) 0.101(4) 0.014(3) 0.000(3) 0.026(3)
C27 0.089(4) 0.183(8) 0.231(9) 0.033(7) 0.046(5) 0.005(4)
C28 0.135(5) 0.146(6) 0.106(5) 0.004(4) 0.016(4) 0.037(4)
C29 0.154(10) 0.42(2) 0.315(16) -0.169(15) 0.058(11) -0.020(11)
C30 0.095(6) 0.45(2) 0.164(8) 0.033(11) 0.015(6) -0.019(8)
C31 0.118(7) 0.53(2) 0.152(8) -0.072(12) 0.028(6) 0.029(10)
C32 0.099(7) 0.81(4) 0.294(14) -0.31(2) 0.020(8) 0.027(13)
O1 0.082(3) 0.167(4) 0.192(5) -0.009(4) 0.023(3) 0.038(3)
O2 0.235(7) 0.111(5) 0.295(9) 0.010(6) -0.006(6) -0.011(4)
C33 0.79(5) 0.139(11) 0.293(19) -0.014(11) 0.30(3) 0.018(18)
C34 0.30(2) 0.44(3) 0.38(3) -0.06(2) -0.21(2) -0.095(19)
C35 0.64(5) 0.43(3) 0.38(3) 0.02(3) 0.25(3) -0.30(3)
C36 0.67(4) 0.111(9) 0.274(17) 0.043(10) -0.15(2) 0.045(14)

loop_
_atom_type_symbol
_atom_type_description
_atom_type_scat_dispersion_real
_atom_type_scat_dispersion_imag
_atom_type_scat_source
C C 0.0033 0.0016 'International Tables Vol C Tables 4.2.6.8 and 6.1.1.4'
H H 0.0000 0.0000 'International Tables Vol C Tables 4.2.6.8 and 6.1.1.4'
N N 0.0061 0.0033 'International Tables Vol C Tables 4.2.6.8 and 6.1.1.4'
O O 0.0106 0.0060 'International Tables Vol C Tables 4.2.6.8 and 6.1.1.4'
K K 0.2009 0.2494 'International Tables Vol C Tables 4.2.6.8 and 6.1.1.4'
Zn Zn 0.2839 1.4301 'International Tables Vol C Tables 4.2.6.8 and 6.1.1.4'

loop_
_geom_angle_atom_site_label_1
_geom_angle_atom_site_label_2
_geom_angle_atom_site_label_3
_geom_angle
_geom_angle_site_symmetry_1
_geom_angle_site_symmetry_3
N2 Zn1 N1 82.89(12) . .
N2 Zn1 Zn1 137.82(9) . 3_675
N1 Zn1 Zn1 138.61(9) . 3_675
N2 Zn1 K1 61.11(9) . .
N1 Zn1 K1 60.77(9) . .
Zn1 Zn1 K1 124.51(3) 3_675 .
O1 K1 O2 92.3(2) . .
O1 K1 C2 163.96(17) . .
O2 K1 C2 98.00(19) . .
O1 K1 C3 162.49(15) . .
O2 K1 C3 96.64(18) . .
C2 K1 C3 27.17(10) . .
O1 K1 N1 136.62(15) . .
O2 K1 N1 121.2(2) . .
C2 K1 N1 27.91(10) . .
C3 K1 N1 47.88(10) . .
O1 K1 N2 135.54(14) . .
O2 K1 N2 118.25(18) . .
C2 K1 N2 47.72(10) . .
C3 K1 N2 27.84(9) . .
N1 K1 N2 53.71(8) . .
O1 K1 Zn1 117.94(12) . .
O2 K1 Zn1 149.55(17) . .
C2 K1 Zn1 53.39(8) . .
C3 K1 Zn1 53.35(8) . .
N1 K1 Zn1 36.74(6) . .
N2 K1 Zn1 36.51(6) . .
O1 K1 C16 88.40(16) . .
O2 K1 C16 90.5(2) . .
C2 K1 C16 79.32(13) . .
C3 K1 C16 106.47(13) . .
N1 K1 C16 66.53(12) . .
N2 K1 C16 120.24(12) . .
Zn1 K1 C16 93.42(11) . .
O1 K1 C25 87.39(17) . .
O2 K1 C25 84.8(2) . .
C2 K1 C25 105.67(14) . .
C3 K1 C25 78.52(14) . .
N1 K1 C25 119.75(12) . .
N2 K1 C25 66.05(12) . .
Zn1 K1 C25 92.88(10) . .
C16 K1 C25 173.55(15) . .
C2 N1 C5 118.4(3) . .
C2 N1 Zn1 110.2(2) . .
C5 N1 Zn1 124.0(3) . .
C2 N1 K1 74.4(2) . .
C5 N1 K1 135.0(2) . .
Zn1 N1 K1 82.49(10) . .
C3 N2 C17 117.9(3) . .
C3 N2 Zn1 110.8(2) . .
C17 N2 Zn1 124.4(2) . .
C3 N2 K1 74.36(19) . .
C17 N2 K1 134.5(2) . .
Zn1 N2 K1 82.38(9) . .
C2 C1 H1A 109.5 . .
C2 C1 H1B 109.5 . .
H1A C1 H1B 109.5 . .
C2 C1 H1C 109.5 . .
H1A C1 H1C 109.5 . .
H1B C1 H1C 109.5 . .
C3 C2 N1 117.7(3) . .
C3 C2 C1 123.0(4) . .
N1 C2 C1 119.0(4) . .
C3 C2 K1 76.8(2) . .
N1 C2 K1 77.73(19) . .
C1 C2 K1 110.4(3) . .
C2 C3 N2 117.1(3) . .
C2 C3 C4 123.3(4) . .
N2 C3 C4 119.3(4) . .
C2 C3 K1 76.0(2) . .
N2 C3 K1 77.81(19) . .
C4 C3 K1 110.4(3) . .
C3 C4 H4A 109.5 . .
C3 C4 H4B 109.5 . .
H4A C4 H4B 109.5 . .
C3 C4 H4C 109.5 . .
H4A C4 H4C 109.5 . .
H4B C4 H4C 109.5 . .
C6 C5 N1 121.9(4) . .
C6 C5 C10 119.1(4) . .
N1 C5 C10 119.0(4) . .
C7 C6 C5 118.8(5) . .
C7 C6 C11 119.6(5) . .
C5 C6 C11 121.5(4) . .
C8 C7 C6 121.8(5) . .
C8 C7 H7A 119.1 . .
C6 C7 H7A 119.1 . .
C9 C8 C7 120.0(5) . .
C9 C8 H8A 120.0 . .
C7 C8 H8A 120.0 . .
C8 C9 C10 121.4(5) . .
C8 C9 H9A 119.3 . .
C10 C9 H9A 119.3 . .
C9 C10 C5 118.8(5) . .
C9 C10 C14 119.7(4) . .
C5 C10 C14 121.4(4) . .
C6 C11 C13 110.0(6) . .
C6 C11 C12 114.1(6) . .
C13 C11 C12 110.0(6) . .
C6 C11 H11A 107.5 . .
C13 C11 H11A 107.5 . .
C12 C11 H11A 107.5 . .
C11 C12 H12A 109.5 . .
C11 C12 H12B 109.5 . .
H12A C12 H12B 109.5 . .
C11 C12 H12C 109.5 . .
H12A C12 H12C 109.5 . .
H12B C12 H12C 109.5 . .
C11 C13 H13A 109.5 . .
C11 C13 H13B 109.5 . .
H13A C13 H13B 109.5 . .
C11 C13 H13C 109.5 . .
H13A C13 H13C 109.5 . .
H13B C13 H13C 109.5 . .
C10 C14 C15 116.1(5) . .
C10 C14 C16 111.7(4) . .
C15 C14 C16 108.3(5) . .
C10 C14 H14A 106.8 . .
C15 C14 H14A 106.8 . .
C16 C14 H14A 106.8 . .
C14 C15 H15A 109.5 . .
C14 C15 H15B 109.5 . .
H15A C15 H15B 109.5 . .
C14 C15 H15C 109.5 . .
H15A C15 H15C 109.5 . .
H15B C15 H15C 109.5 . .
C14 C16 K1 86.8(3) . .
C14 C16 H16A 109.5 . .
K1 C16 H16A 54.8 . .
C14 C16 H16B 109.5 . .
K1 C16 H16B 161.4 . .
H16A C16 H16B 109.5 . .
C14 C16 H16C 109.5 . .
K1 C16 H16C 71.6 . .
H16A C16 H16C 109.5 . .
H16B C16 H16C 109.5 . .
C22 C17 N2 121.8(4) . .
C22 C17 C18 118.4(4) . .
N2 C17 C18 119.8(3) . .
C19 C18 C17 118.9(4) . .
C19 C18 C23 120.1(4) . .
C17 C18 C23 120.9(4) . .
C20 C19 C18 122.7(5) . .
C20 C19 H19A 118.7 . .
C18 C19 H19A 118.7 . .
C19 C20 C21 119.1(5) . .
C19 C20 H20A 120.4 . .
C21 C20 H20A 120.4 . .
C20 C21 C22 121.7(5) . .
C20 C21 H21A 119.2 . .
C22 C21 H21A 119.2 . .
C21 C22 C17 119.1(4) . .
C21 C22 C26 119.4(4) . .
C17 C22 C26 121.4(4) . .
C24 C23 C18 115.8(4) . .
C24 C23 C25 107.7(5) . .
C18 C23 C25 110.2(4) . .
C24 C23 H23A 107.6 . .
C18 C23 H23A 107.6 . .
C25 C23 H23A 107.6 . .
C23 C24 H24A 109.5 . .
C23 C24 H24B 109.5 . .
H24A C24 H24B 109.5 . .
C23 C24 H24C 109.5 . .
H24A C24 H24C 109.5 . .
H24B C24 H24C 109.5 . .
C23 C25 K1 86.2(3) . .
C23 C25 H25A 109.5 . .
K1 C25 H25A 52.6 . .
C23 C25 H25B 109.5 . .
K1 C25 H25B 74.4 . .
H25A C25 H25B 109.5 . .
C23 C25 H25C 109.5 . .
K1 C25 H25C 160.5 . .
H25A C25 H25C 109.5 . .
H25B C25 H25C 109.5 . .
C28 C26 C22 110.5(5) . .
C28 C26 C27 110.2(5) . .
C22 C26 C27 112.7(5) . .
C28 C26 H26A 107.8 . .
C22 C26 H26A 107.8 . .
C27 C26 H26A 107.8 . .
C26 C27 H27A 109.5 . .
C26 C27 H27B 109.5 . .
H27A C27 H27B 109.5 . .
C26 C27 H27C 109.5 . .
H27A C27 H27C 109.5 . .
H27B C27 H27C 109.5 . .
C26 C28 H28A 109.5 . .
C26 C28 H28B 109.5 . .
H28A C28 H28B 109.5 . .
C26 C28 H28C 109.5 . .
H28A C28 H28C 109.5 . .
H28B C28 H28C 109.5 . .
O1 C29 C30 107.8(10) . .
O1 C29 C32 37.4(4) . .
C30 C29 C32 70.9(7) . .
O1 C29 H29A 110.1 . .
C30 C29 H29A 110.1 . .
C32 C29 H29A 118.0 . .
O1 C29 H29B 110.1 . .
C30 C29 H29B 110.1 . .
C32 C29 H29B 130.0 . .
H29A C29 H29B 108.5 . .
C31 C30 C29 106.2(9) . .
C31 C30 H30A 126.9 . .
C29 C30 H30A 126.9 . .
C30 C31 C32 103.6(9) . .
C30 C31 H31A 128.2 . .
C32 C31 H31A 128.2 . .
O1 C32 C31 116.5(10) . .
O1 C32 C29 42.3(5) . .
C31 C32 C29 76.7(7) . .
O1 C32 H32A 108.2 . .
C31 C32 H32A 108.2 . .
C29 C32 H32A 138.4 . .
O1 C32 H32B 108.2 . .
C31 C32 H32B 108.2 . .
C29 C32 H32B 110.1 . .
H32A C32 H32B 107.3 . .
C32 O1 C29 100.2(7) . .
C32 O1 K1 131.1(6) . .
C29 O1 K1 128.6(6) . .
C36 O2 C33 106.2(10) . .
C36 O2 K1 124.6(9) . .
C33 O2 K1 127.6(9) . .
C34 C33 O2 95.1(12) . .
C34 C33 H33A 112.7 . .
O2 C33 H33A 112.7 . .
C34 C33 H33B 112.7 . .
O2 C33 H33B 112.7 . .
H33A C33 H33B 110.2 . .
C33 C34 C35 103.1(12) . .
C33 C34 H34A 128.4 . .
C35 C34 H34A 128.4 . .
C36 C35 C34 111.2(13) . .
C36 C35 H35A 109.4 . .
C34 C35 H35A 109.4 . .
C36 C35 H35B 109.4 . .
C34 C35 H35B 109.4 . .
H35A C35 H35B 108.0 . .
C35 C36 O2 93.4(12) . .
C35 C36 H36A 113.0 . .
O2 C36 H36A 113.0 . .
C35 C36 H36B 113.0 . .
O2 C36 H36B 113.0 . .
H36A C36 H36B 110.4 . .

loop_
_geom_bond_atom_site_label_1
_geom_bond_atom_site_label_2
_geom_bond_distance
_geom_bond_site_symmetry_2
Zn1 N2 2.005(3) .
Zn1 N1 2.015(3) .
Zn1 Zn1 2.3934(8) 3_675
Zn1 K1 3.3400(12) .
K1 O1 2.626(4) .
K1 O2 2.721(7) .
K1 C2 2.897(4) .
K1 C3 2.907(4) .
K1 N1 2.940(3) .
K1 N2 2.950(3) .
K1 C16 3.346(7) .
K1 C25 3.368(6) .
N1 C2 1.409(5) .
N1 C5 1.415(5) .
N2 C3 1.410(5) .
N2 C17 1.411(4) .
C1 C2 1.519(5) .
C1 H1A 0.9600 .
C1 H1B 0.9600 .
C1 H1C 0.9600 .
C2 C3 1.363(5) .
C3 C4 1.518(6) .
C4 H4A 0.9600 .
C4 H4B 0.9600 .
C4 H4C 0.9600 .
C5 C6 1.401(6) .
C5 C10 1.419(6) .
C6 C7 1.392(7) .
C6 C11 1.510(7) .
C7 C8 1.366(8) .
C7 H7A 0.9300 .
C8 C9 1.348(8) .
C8 H8A 0.9300 .
C9 C10 1.400(6) .
C9 H9A 0.9300 .
C10 C14 1.505(6) .
C11 C13 1.527(9) .
C11 C12 1.535(9) .
C11 H11A 0.9800 .
C12 H12A 0.9600 .
C12 H12B 0.9600 .
C12 H12C 0.9600 .
C13 H13A 0.9600 .
C13 H13B 0.9600 .
C13 H13C 0.9600 .
C14 C15 1.527(7) .
C14 C16 1.539(7) .
C14 H14A 0.9800 .
C15 H15A 0.9600 .
C15 H15B 0.9600 .
C15 H15C 0.9600 .
C16 H16A 0.9600 .
C16 H16B 0.9600 .
C16 H16C 0.9600 .
C17 C22 1.403(5) .
C17 C18 1.417(5) .
C18 C19 1.384(6) .
C18 C23 1.513(6) .
C19 C20 1.347(7) .
C19 H19A 0.9300 .
C20 C21 1.364(7) .
C20 H20A 0.9300 .
C21 C22 1.399(6) .
C21 H21A 0.9300 .
C22 C26 1.516(7) .
C23 C24 1.512(7) .
C23 C25 1.521(7) .
C23 H23A 0.9800 .
C24 H24A 0.9600 .
C24 H24B 0.9600 .
C24 H24C 0.9600 .
C25 H25A 0.9600 .
C25 H25B 0.9600 .
C25 H25C 0.9600 .
C26 C28 1.512(8) .
C26 C27 1.539(8) .
C26 H26A 0.9800 .
C27 H27A 0.9600 .
C27 H27B 0.9600 .
C27 H27C 0.9600 .
C28 H28A 0.9600 .
C28 H28B 0.9600 .
C28 H28C 0.9600 .
C29 O1 1.375(12) .
C29 C30 1.469(12) .
C29 C32 2.009(16) .
C29 H29A 0.9700 .
C29 H29B 0.9700 .
C30 C31 1.232(10) .
C30 H30A 0.9300 .
C31 C32 1.392(12) .
C31 H31A 0.9300 .
C32 O1 1.240(10) .
C32 H32A 0.9700 .
C32 H32B 0.9700 .
O2 C36 1.331(12) .
O2 C33 1.361(13) .
C33 C34 1.317(17) .
C33 H33A 0.9700 .
C33 H33B 0.9700 .
C34 C35 1.36(2) .
C34 H34A 0.9300 .
C35 C36 1.330(17) .
C35 H35A 0.9700 .
C35 H35B 0.9700 .
C36 H36A 0.9700 .
C36 H36B 0.9700 .

loop_
_geom_torsion_atom_site_label_1
_geom_torsion_atom_site_label_2
_geom_torsion_atom_site_label_3
_geom_torsion_atom_site_label_4
_geom_torsion
_geom_torsion_site_symmetry_1
N2 Zn1 K1 O1 129.90(18) .
N1 Zn1 K1 O1 -131.67(18) .
Zn1 Zn1 K1 O1 -0.48(16) 3_675
N2 Zn1 K1 O2 -43.3(5) .
N1 Zn1 K1 O2 55.2(5) .
Zn1 Zn1 K1 O2 -173.6(4) 3_675
N2 Zn1 K1 C2 -66.11(14) .
N1 Zn1 K1 C2 32.33(13) .
Zn1 Zn1 K1 C2 163.52(11) 3_675
N2 Zn1 K1 C3 -32.07(13) .
N1 Zn1 K1 C3 66.36(14) .
Zn1 Zn1 K1 C3 -162.44(10) 3_675
N2 Zn1 K1 N1 -98.43(13) .
Zn1 Zn1 K1 N1 131.19(10) 3_675
N1 Zn1 K1 N2 98.43(13) .
Zn1 Zn1 K1 N2 -130.38(10) 3_675
N2 Zn1 K1 C16 -140.11(14) .
N1 Zn1 K1 C16 -41.67(14) .
Zn1 Zn1 K1 C16 89.52(11) 3_675
N2 Zn1 K1 C25 41.32(15) .
N1 Zn1 K1 C25 139.76(15) .
Zn1 Zn1 K1 C25 -89.05(12) 3_675
N2 Zn1 N1 C2 -9.4(2) .
Zn1 Zn1 N1 C2 179.48(18) 3_675
K1 Zn1 N1 C2 -70.2(2) .
N2 Zn1 N1 C5 -158.7(3) .
Zn1 Zn1 N1 C5 30.2(4) 3_675
K1 Zn1 N1 C5 140.5(3) .
N2 Zn1 N1 K1 60.79(10) .
Zn1 Zn1 N1 K1 -110.30(11) 3_675
O1 K1 N1 C2 -172.6(2) .
O2 K1 N1 C2 -37.4(3) .
C3 K1 N1 C2 31.2(2) .
N2 K1 N1 C2 66.6(2) .
Zn1 K1 N1 C2 113.5(2) .
C16 K1 N1 C2 -112.8(2) .
C25 K1 N1 C2 65.5(2) .
O1 K1 N1 C5 -57.9(4) .
O2 K1 N1 C5 77.3(4) .
C2 K1 N1 C5 114.7(4) .
C3 K1 N1 C5 145.9(4) .
N2 K1 N1 C5 -178.7(4) .
Zn1 K1 N1 C5 -131.8(4) .
C16 K1 N1 C5 1.9(3) .
C25 K1 N1 C5 -179.8(3) .
O1 K1 N1 Zn1 73.9(2) .
O2 K1 N1 Zn1 -150.9(2) .
C2 K1 N1 Zn1 -113.5(2) .
C3 K1 N1 Zn1 -82.31(13) .
N2 K1 N1 Zn1 -46.91(9) .
C16 K1 N1 Zn1 133.65(15) .
C25 K1 N1 Zn1 -48.01(17) .
N1 Zn1 N2 C3 9.6(2) .
Zn1 Zn1 N2 C3 -179.22(18) 3_675
K1 Zn1 N2 C3 70.0(2) .
N1 Zn1 N2 C17 159.7(3) .
Zn1 Zn1 N2 C17 -29.1(3) 3_675
K1 Zn1 N2 C17 -139.9(3) .
N1 Zn1 N2 K1 -60.45(10) .
Zn1 Zn1 N2 K1 110.77(10) 3_675
O1 K1 N2 C3 170.4(3) .
O2 K1 N2 C3 42.6(3) .
C2 K1 N2 C3 -31.4(2) .
N1 K1 N2 C3 -66.9(2) .
Zn1 K1 N2 C3 -114.2(2) .
C16 K1 N2 C3 -66.4(3) .
C25 K1 N2 C3 112.0(2) .
O1 K1 N2 C17 56.5(4) .
O2 K1 N2 C17 -71.4(4) .
C2 K1 N2 C17 -145.4(4) .
C3 K1 N2 C17 -113.9(4) .
N1 K1 N2 C17 179.1(3) .
Zn1 K1 N2 C17 131.9(4) .
C16 K1 N2 C17 179.7(3) .
C25 K1 N2 C17 -1.9(3) .
O1 K1 N2 Zn1 -75.4(2) .
O2 K1 N2 Zn1 156.8(3) .
C2 K1 N2 Zn1 82.74(14) .
C3 K1 N2 Zn1 114.2(2) .
N1 K1 N2 Zn1 47.23(9) .
C16 K1 N2 Zn1 47.82(16) .
C25 K1 N2 Zn1 -133.81(16) .
C5 N1 C2 C3 159.1(4) .
Zn1 N1 C2 C3 7.9(4) .
K1 N1 C2 C3 -67.8(3) .
C5 N1 C2 C1 -26.5(5) .
Zn1 N1 C2 C1 -177.7(3) .
K1 N1 C2 C1 106.7(4) .
C5 N1 C2 K1 -133.1(3) .
Zn1 N1 C2 K1 75.65(16) .
O1 K1 C2 C3 141.4(5) .
O2 K1 C2 C3 -89.0(3) .
N1 K1 C2 C3 122.7(3) .
N2 K1 C2 C3 32.2(2) .
Zn1 K1 C2 C3 79.6(2) .
C16 K1 C2 C3 -178.0(3) .
C25 K1 C2 C3 -2.2(3) .
O1 K1 C2 N1 18.7(6) .
O2 K1 C2 N1 148.4(3) .
C3 K1 C2 N1 -122.7(3) .
N2 K1 C2 N1 -90.4(2) .
Zn1 K1 C2 N1 -43.10(16) .
C16 K1 C2 N1 59.4(2) .
C25 K1 C2 N1 -124.9(2) .
O1 K1 C2 C1 -97.9(6) .
O2 K1 C2 C1 31.7(4) .
C3 K1 C2 C1 120.6(4) .
N1 K1 C2 C1 -116.7(4) .
N2 K1 C2 C1 152.9(3) .
Zn1 K1 C2 C1 -159.8(3) .
C16 K1 C2 C1 -57.3(3) .
C25 K1 C2 C1 118.5(3) .
N1 C2 C3 N2 0.1(5) .
C1 C2 C3 N2 -174.1(4) .
K1 C2 C3 N2 -68.2(3) .
N1 C2 C3 C4 173.7(4) .
C1 C2 C3 C4 -0.5(6) .
K1 C2 C3 C4 105.4(4) .
N1 C2 C3 K1 68.3(3) .
C1 C2 C3 K1 -105.9(4) .
C17 N2 C3 C2 -160.4(4) .
Zn1 N2 C3 C2 -8.1(4) .
K1 N2 C3 C2 67.2(3) .
C17 N2 C3 C4 25.8(5) .
Zn1 N2 C3 C4 178.0(3) .
K1 N2 C3 C4 -106.7(4) .
C17 N2 C3 K1 132.4(3) .
Zn1 N2 C3 K1 -75.30(16) .
O1 K1 C3 C2 -145.1(5) .
O2 K1 C3 C2 94.6(3) .
N1 K1 C3 C2 -32.1(2) .
N2 K1 C3 C2 -122.3(3) .
Zn1 K1 C3 C2 -79.7(2) .
C16 K1 C3 C2 2.1(3) .
C25 K1 C3 C2 177.9(3) .
O1 K1 C3 N2 -22.8(6) .
O2 K1 C3 N2 -143.1(3) .
C2 K1 C3 N2 122.3(3) .
N1 K1 C3 N2 90.2(2) .
Zn1 K1 C3 N2 42.57(17) .
C16 K1 C3 N2 124.4(2) .
C25 K1 C3 N2 -59.8(2) .
O1 K1 C3 C4 94.2(6) .
O2 K1 C3 C4 -26.1(4) .
C2 K1 C3 C4 -120.7(4) .
N1 K1 C3 C4 -152.8(3) .
N2 K1 C3 C4 117.0(4) .
Zn1 K1 C3 C4 159.6(3) .
C16 K1 C3 C4 -118.6(3) .
C25 K1 C3 C4 57.2(3) .
C2 N1 C5 C6 -58.5(5) .
Zn1 N1 C5 C6 88.5(4) .
K1 N1 C5 C6 -154.6(3) .
C2 N1 C5 C10 121.9(4) .
Zn1 N1 C5 C10 -91.2(4) .
K1 N1 C5 C10 25.7(5) .
N1 C5 C6 C7 179.0(4) .
C10 C5 C6 C7 -1.3(7) .
N1 C5 C6 C11 -5.5(7) .
C10 C5 C6 C11 174.2(5) .
C5 C6 C7 C8 3.4(8) .
C11 C6 C7 C8 -172.2(6) .
C6 C7 C8 C9 -2.6(9) .
C7 C8 C9 C10 -0.3(9) .
C8 C9 C10 C5 2.3(8) .
C8 C9 C10 C14 -176.2(5) .
C6 C5 C10 C9 -1.4(7) .
N1 C5 C10 C9 178.2(4) .
C6 C5 C10 C14 177.1(4) .
N1 C5 C10 C14 -3.3(6) .
C7 C6 C11 C13 73.0(7) .
C5 C6 C11 C13 -102.4(6) .
C7 C6 C11 C12 -51.1(8) .
C5 C6 C11 C12 133.5(6) .
C9 C10 C14 C15 -30.7(7) .
C5 C10 C14 C15 150.8(5) .
C9 C10 C14 C16 94.1(6) .
C5 C10 C14 C16 -84.4(5) .
C10 C14 C16 K1 102.0(3) .
C15 C14 C16 K1 -129.0(4) .
O1 K1 C16 C14 96.5(3) .
O2 K1 C16 C14 -171.2(3) .
C2 K1 C16 C14 -73.2(3) .
C3 K1 C16 C14 -74.1(3) .
N1 K1 C16 C14 -47.1(3) .
N2 K1 C16 C14 -47.6(3) .
Zn1 K1 C16 C14 -21.4(3) .
C25 K1 C16 C14 145.8(13) .
C3 N2 C17 C22 60.7(5) .
Zn1 N2 C17 C22 -87.5(4) .
K1 N2 C17 C22 156.0(3) .
C3 N2 C17 C18 -120.8(4) .
Zn1 N2 C17 C18 91.0(4) .
K1 N2 C17 C18 -25.5(5) .
C22 C17 C18 C19 -1.4(6) .
N2 C17 C18 C19 -180.0(4) .
C22 C17 C18 C23 -178.7(4) .
N2 C17 C18 C23 2.8(6) .
C17 C18 C19 C20 -1.1(8) .
C23 C18 C19 C20 176.2(5) .
C18 C19 C20 C21 2.0(9) .
C19 C20 C21 C22 -0.5(9) .
C20 C21 C22 C17 -1.9(8) .
C20 C21 C22 C26 174.2(6) .
N2 C17 C22 C21 -178.7(4) .
C18 C17 C22 C21 2.8(7) .
N2 C17 C22 C26 5.3(7) .
C18 C17 C22 C26 -173.2(4) .
C19 C18 C23 C24 31.0(7) .
C17 C18 C23 C24 -151.8(5) .
C19 C18 C23 C25 -91.5(6) .
C17 C18 C23 C25 85.7(5) .
C24 C23 C25 K1 129.9(4) .
C18 C23 C25 K1 -102.9(3) .
O1 K1 C25 C23 -95.2(3) .
O2 K1 C25 C23 172.2(4) .
C2 K1 C25 C23 75.3(3) .
C3 K1 C25 C23 74.3(3) .
N1 K1 C25 C23 49.1(4) .
N2 K1 C25 C23 48.1(3) .
Zn1 K1 C25 C23 22.6(3) .
C16 K1 C25 C23 -144.6(13) .
C21 C22 C26 C28 -68.5(7) .
C17 C22 C26 C28 107.5(6) .
C21 C22 C26 C27 55.2(7) .
C17 C22 C26 C27 -128.7(5) .
O1 C29 C30 C31 4.8(19) .
C32 C29 C30 C31 11.3(14) .
C29 C30 C31 C32 -15.9(19) .
C30 C31 C32 O1 26(2) .
C30 C31 C32 C29 11.4(14) .
C30 C29 C32 O1 -169.8(16) .
O1 C29 C32 C31 160.0(18) .
C30 C29 C32 C31 -9.8(12) .
C31 C32 O1 C29 -21.9(19) .
C31 C32 O1 K1 161.8(10) .
C29 C32 O1 K1 -176.3(14) .
C30 C29 O1 C32 10.1(16) .
C30 C29 O1 K1 -173.4(7) .
C32 C29 O1 K1 176.4(14) .
O2 K1 O1 C32 68.3(14) .
C2 K1 O1 C32 -161.4(13) .
C3 K1 O1 C32 -52.6(15) .
N1 K1 O1 C32 -148.8(13) .
N2 K1 O1 C32 -67.5(14) .
Zn1 K1 O1 C32 -108.2(14) .
C16 K1 O1 C32 158.8(14) .
C25 K1 O1 C32 -16.3(14) .
O2 K1 O1 C29 -107.0(10) .
C2 K1 O1 C29 23.2(12) .
C3 K1 O1 C29 132.1(9) .
N1 K1 O1 C29 35.9(10) .
N2 K1 O1 C29 117.1(9) .
Zn1 K1 O1 C29 76.4(10) .
C16 K1 O1 C29 -16.6(10) .
C25 K1 O1 C29 168.3(10) .
O1 K1 O2 C36 91.9(13) .
C2 K1 O2 C36 -75.8(13) .
C3 K1 O2 C36 -103.1(13) .
N1 K1 O2 C36 -59.1(14) .
N2 K1 O2 C36 -121.7(13) .
Zn1 K1 O2 C36 -94.1(15) .
C16 K1 O2 C36 3.5(13) .
C25 K1 O2 C36 179.1(13) .
O1 K1 O2 C33 -71.5(16) .
C2 K1 O2 C33 120.8(16) .
C3 K1 O2 C33 93.5(16) .
N1 K1 O2 C33 137.5(16) .
N2 K1 O2 C33 74.9(16) .
Zn1 K1 O2 C33 102.5(17) .
C16 K1 O2 C33 -159.9(16) .
C25 K1 O2 C33 15.7(16) .
C36 O2 C33 C34 57(2) .
K1 O2 C33 C34 -137.4(10) .
O2 C33 C34 C35 -36(2) .
C33 C34 C35 C36 9(3) .
C34 C35 C36 O2 24(3) .
C33 O2 C36 C35 -49(2) .
K1 O2 C36 C35 144.4(12) .
